data_1504170
loop_
_publ_author_name
'Liu, Taoping'
'Zhao, Xiaoming'
'Lu, Long'
'Cohen, Theodore'

_publ_section_title
;
 Readily prepared 3-chloro-1-(phenylthio)propene, a versatile three-carbon
 annulating agent.
;
_journal_issue 20
_journal_name_full 'Organic letters'
_journal_page_first 4576
_journal_page_last 4579
_journal_paper_doi 10.1021/ol901818j
_journal_volume 11
_journal_year 2009
_chemical_formula_sum 'C16 H22 O S'
_chemical_formula_weight 262.40
_chemical_name_systematic
; 
 ? 
;
_space_group_IT_number 14
_symmetry_cell_setting monoclinic
_symmetry_space_group_name_Hall '-P 2yn'
_symmetry_space_group_name_H-M 'P 1 21/n 1'
_atom_sites_solution_hydrogens geom
_atom_sites_solution_primary direct
_atom_sites_solution_secondary difmap
_audit_creation_method SHELXL-97
_cell_angle_alpha 90.00
_cell_angle_beta 108.452(5)
_cell_angle_gamma 90.00
_cell_formula_units_Z 4
_cell_length_a 13.777(4)
_cell_length_b 6.552(2)
_cell_length_c 16.810(5)
_cell_measurement_reflns_used 1337
_cell_measurement_temperature 293(2)
_cell_measurement_theta_max 41.658
_cell_measurement_theta_min 4.613
_cell_volume 1439.4(7)
_computing_cell_refinement 'Bruker SMART'
_computing_data_collection 'Bruker SMART'
_computing_data_reduction 'Bruker SHELXTL'
_computing_molecular_graphics 'Bruker SHELXTL'
_computing_publication_material 'Bruker SHELXTL'
_computing_structure_refinement 'SHELXL-97 (Sheldrick, 1997)'
_computing_structure_solution 'SHELXS-97 (Sheldrick, 1990)'
_diffrn_ambient_temperature 293(2)
_diffrn_measured_fraction_theta_full 0.990
_diffrn_measured_fraction_theta_max 0.990
_diffrn_measurement_device_type 'CCD area detector'
_diffrn_measurement_method 'phi and omega scans'
_diffrn_radiation_monochromator graphite
_diffrn_radiation_source 'fine-focus sealed tube'
_diffrn_radiation_type MoK\a
_diffrn_radiation_wavelength 0.71073
_diffrn_reflns_av_R_equivalents 0.1164
_diffrn_reflns_av_sigmaI/netI 0.1174
_diffrn_reflns_limit_h_max 17
_diffrn_reflns_limit_h_min -16
_diffrn_reflns_limit_k_max 8
_diffrn_reflns_limit_k_min -7
_diffrn_reflns_limit_l_max 16
_diffrn_reflns_limit_l_min -21
_diffrn_reflns_number 7675
_diffrn_reflns_theta_full 27.00
_diffrn_reflns_theta_max 27.00
_diffrn_reflns_theta_min 1.67
_exptl_absorpt_coefficient_mu 0.212
_exptl_absorpt_correction_T_max 1.00000
_exptl_absorpt_correction_T_min 0.62092
_exptl_absorpt_correction_type multi-scan
_exptl_absorpt_process_details 'Bruker Sadabs'
_exptl_crystal_colour colorless
_exptl_crystal_density_diffrn 1.211
_exptl_crystal_density_method 'not measured'
_exptl_crystal_F_000 568
_exptl_crystal_size_max 0.508
_exptl_crystal_size_mid 0.425
_exptl_crystal_size_min 0.150
_refine_diff_density_max 0.429
_refine_diff_density_min -0.182
_refine_diff_density_rms 0.049
_refine_ls_extinction_method none
_refine_ls_goodness_of_fit_ref 0.862
_refine_ls_hydrogen_treatment mixed
_refine_ls_matrix_type full
_refine_ls_number_parameters 251
_refine_ls_number_reflns 3115
_refine_ls_number_restraints 1
_refine_ls_restrained_S_all 0.862
_refine_ls_R_factor_all 0.1188
_refine_ls_R_factor_gt 0.0583
_refine_ls_shift/su_max 0.018
_refine_ls_shift/su_mean 0.001
_refine_ls_structure_factor_coef Fsqd
_refine_ls_weighting_details 'calc w=1/[\s^2^(Fo^2^)+(0.0466P)^2^+0.0000P] where P=(Fo^2^+2Fc^2^)/3'
_refine_ls_weighting_scheme calc
_refine_ls_wR_factor_gt 0.1197
_refine_ls_wR_factor_ref 0.1373
_reflns_number_gt 1554
_reflns_number_total 3115
_reflns_threshold_expression >2sigma(I)
_cod_data_source_file ol901818j_si_002.cif
_cod_data_source_block Compound_10
_cod_depositor_comments
;
The following automatic conversions were performed:

'_symmetry_cell_setting' value 'Monoclinic' changed to 'monoclinic'
according to /home/saulius/struct/CIF-dictionaries/cif_core.dic
dictionary named 'cif_core.dic' version 2.4.2 from 2011-04-26.

Automatic conversion script
Id: cif_fix_values 1715 2011-07-08 13:25:40Z adriana 
;
_cod_original_cell_volume 1439.3(8)
_cod_original_sg_symbol_H-M 'P 2(1)/n'
_cod_database_code 1504170

loop_
_symmetry_equiv_pos_as_xyz
'x, y, z'
'-x+1/2, y+1/2, -z+1/2'
'-x, -y, -z'
'x-1/2, -y-1/2, z-1/2'

loop_
_atom_site_label
_atom_site_type_symbol
_atom_site_fract_x
_atom_site_fract_y
_atom_site_fract_z
_atom_site_U_iso_or_equiv
_atom_site_adp_type
_atom_site_occupancy
_atom_site_symmetry_multiplicity
_atom_site_calc_flag
_atom_site_refinement_flags
S1 S 0.89850(5) 0.38748(12) 0.17152(5) 0.0660(3) Uani 1 1 d .
O1 O 1.06167(12) 0.8235(3) 0.02559(11) 0.0528(5) Uani 1 1 d D
C1 C 1.13588(17) 0.8644(4) 0.10750(15) 0.0449(6) Uani 1 1 d .
C2 C 1.2072(2) 1.0336(5) 0.0999(2) 0.0539(8) Uani 1 1 d .
C3 C 1.2721(3) 0.9656(5) 0.0459(2) 0.0628(8) Uani 1 1 d .
C4 C 1.3276(2) 0.7666(5) 0.0766(2) 0.0623(8) Uani 1 1 d .
C5 C 1.2546(2) 0.5974(5) 0.0836(2) 0.0506(7) Uani 1 1 d .
C6 C 1.19222(19) 0.6670(4) 0.13809(17) 0.0444(7) Uani 1 1 d .
C7 C 1.1091(2) 0.5320(4) 0.15122(19) 0.0482(7) Uani 1 1 d .
C8 C 1.04530(19) 0.6772(4) 0.18681(17) 0.0476(7) Uani 1 1 d .
C9 C 1.0762(2) 0.8959(4) 0.1682(2) 0.0541(7) Uani 1 1 d .
C10 C 0.9307(2) 0.6458(4) 0.1515(2) 0.0531(7) Uani 1 1 d .
C11 C 0.7657(2) 0.3943(5) 0.14967(16) 0.0551(7) Uani 1 1 d .
C12 C 0.7200(3) 0.2153(6) 0.16438(19) 0.0663(9) Uani 1 1 d .
C13 C 0.6156(3) 0.2070(7) 0.1486(2) 0.0852(11) Uani 1 1 d .
C14 C 0.5562(3) 0.3749(8) 0.1192(2) 0.0906(12) Uani 1 1 d .
C15 C 0.6002(3) 0.5523(7) 0.1044(2) 0.0783(10) Uani 1 1 d .
C16 C 0.7039(2) 0.5618(6) 0.11934(19) 0.0646(9) Uani 1 1 d .
H1 H 1.170(2) 1.132(5) 0.0785(18) 0.074(11) Uiso 1 1 d .
H2 H 1.2517(17) 1.061(4) 0.1522(14) 0.038(7) Uiso 1 1 d .
H3 H 1.222(2) 0.944(4) -0.0151(18) 0.075(9) Uiso 1 1 d .
H4 H 1.323(2) 1.072(5) 0.0434(18) 0.087(10) Uiso 1 1 d .
H5 H 1.3660(19) 0.723(4) 0.0427(15) 0.056(8) Uiso 1 1 d .
H6 H 1.383(2) 0.806(4) 0.1382(17) 0.070(8) Uiso 1 1 d .
H7 H 1.2922(18) 0.479(4) 0.1071(15) 0.056(8) Uiso 1 1 d .
H8 H 1.2122(19) 0.563(4) 0.0332(17) 0.058(9) Uiso 1 1 d .
H9 H 1.2359(17) 0.693(4) 0.1896(15) 0.045(7) Uiso 1 1 d .
H10 H 1.1415(17) 0.413(4) 0.1906(14) 0.052(7) Uiso 1 1 d .
H11 H 1.0661(16) 0.487(4) 0.0980(14) 0.042(7) Uiso 1 1 d .
H12 H 1.0576(18) 0.659(4) 0.2441(16) 0.053(8) Uiso 1 1 d .
H13 H 1.117(2) 0.956(4) 0.2178(19) 0.074(9) Uiso 1 1 d .
H14 H 1.016(2) 0.972(4) 0.1427(16) 0.065(8) Uiso 1 1 d .
H15 H 0.9096(17) 0.666(4) 0.0920(16) 0.053(8) Uiso 1 1 d .
H16 H 0.8929(19) 0.734(4) 0.1826(15) 0.065(8) Uiso 1 1 d .
H17 H 0.7646(19) 0.106(4) 0.1844(16) 0.059(9) Uiso 1 1 d .
H18 H 0.584(3) 0.084(6) 0.159(2) 0.111(13) Uiso 1 1 d .
H19 H 0.480(3) 0.364(5) 0.1100(19) 0.097(11) Uiso 1 1 d .
H20 H 0.555(2) 0.671(5) 0.0833(19) 0.095(12) Uiso 1 1 d .
H21 H 0.732(2) 0.683(4) 0.1052(16) 0.063(9) Uiso 1 1 d .
H22 H 1.015(6) 0.861(12) -0.021(3) 0.12(6) Uiso 1 1 d D

loop_
_atom_site_aniso_label
_atom_site_aniso_U_11
_atom_site_aniso_U_22
_atom_site_aniso_U_33
_atom_site_aniso_U_23
_atom_site_aniso_U_13
_atom_site_aniso_U_12
S1 0.0543(5) 0.0484(5) 0.0960(6) 0.0010(4) 0.0246(4) 0.0061(4)
O1 0.0493(9) 0.0463(11) 0.0491(11) -0.0014(8) -0.0038(9) 0.0070(9)
C1 0.0429(14) 0.0346(15) 0.0518(16) -0.0035(12) 0.0073(12) 0.0025(12)
C2 0.0580(18) 0.0375(17) 0.060(2) -0.0021(15) 0.0106(17) 0.0031(15)
C3 0.0681(19) 0.0487(19) 0.077(2) 0.0030(16) 0.0302(18) -0.0035(17)
C4 0.0547(18) 0.063(2) 0.076(2) -0.0084(17) 0.0309(18) -0.0002(16)
C5 0.0514(16) 0.0426(18) 0.060(2) -0.0035(15) 0.0204(15) 0.0072(15)
C6 0.0444(14) 0.0407(16) 0.0425(16) -0.0024(12) 0.0056(13) 0.0049(12)
C7 0.0462(15) 0.0435(17) 0.0520(18) 0.0010(14) 0.0114(14) 0.0038(13)
C8 0.0513(16) 0.0483(17) 0.0425(17) -0.0042(13) 0.0140(13) 0.0040(13)
C9 0.0474(16) 0.0459(17) 0.067(2) -0.0154(15) 0.0151(16) 0.0050(15)
C10 0.0472(16) 0.055(2) 0.057(2) -0.0015(14) 0.0156(14) 0.0047(13)
C11 0.0648(17) 0.0547(19) 0.0503(16) -0.0072(14) 0.0245(14) -0.0028(16)
C12 0.070(2) 0.073(2) 0.064(2) 0.0054(17) 0.0321(17) 0.000(2)
C13 0.086(3) 0.102(3) 0.076(2) 0.004(2) 0.038(2) -0.028(3)
C14 0.059(2) 0.131(4) 0.085(3) 0.000(3) 0.028(2) -0.008(3)
C15 0.056(2) 0.093(3) 0.085(2) -0.002(2) 0.0205(18) 0.007(2)
C16 0.0533(19) 0.063(2) 0.077(2) -0.0031(17) 0.0199(16) 0.0031(17)

loop_
_atom_type_symbol
_atom_type_description
_atom_type_scat_dispersion_real
_atom_type_scat_dispersion_imag
_atom_type_scat_source
C C 0.0033 0.0016 'International Tables Vol C Tables 4.2.6.8 and 6.1.1.4'
H H 0.0000 0.0000 'International Tables Vol C Tables 4.2.6.8 and 6.1.1.4'
O O 0.0106 0.0060 'International Tables Vol C Tables 4.2.6.8 and 6.1.1.4'
S S 0.1246 0.1234 'International Tables Vol C Tables 4.2.6.8 and 6.1.1.4'

loop_
_geom_angle_atom_site_label_1
_geom_angle_atom_site_label_2
_geom_angle_atom_site_label_3
_geom_angle
C11 S1 C10 103.84(14)
C1 O1 H22 153(5)
O1 C1 C6 107.2(2)
O1 C1 C9 107.1(2)
C6 C1 C9 102.6(2)
O1 C1 C2 109.6(2)
C6 C1 C2 112.2(2)
C9 C1 C2 117.5(2)
C1 C2 C3 110.7(2)
C1 C2 H1 106(2)
C3 C2 H1 111(2)
C1 C2 H2 108.4(14)
C3 C2 H2 106.6(13)
H1 C2 H2 114(3)
C4 C3 C2 112.1(3)
C4 C3 H3 108.7(15)
C2 C3 H3 107.1(14)
C4 C3 H4 109.2(18)
C2 C3 H4 111.9(18)
H3 C3 H4 108(2)
C3 C4 C5 112.2(3)
C3 C4 H5 112.1(16)
C5 C4 H5 109.7(16)
C3 C4 H6 103.9(14)
C5 C4 H6 111.9(14)
H5 C4 H6 107(2)
C6 C5 C4 110.0(2)
C6 C5 H7 109.5(15)
C4 C5 H7 109.9(15)
C6 C5 H8 108.9(16)
C4 C5 H8 111.3(17)
H7 C5 H8 107(2)
C5 C6 C1 112.4(2)
C5 C6 C7 120.9(2)
C1 C6 C7 102.6(2)
C5 C6 H9 107.7(13)
C1 C6 H9 106.4(15)
C7 C6 H9 105.9(14)
C6 C7 C8 104.3(2)
C6 C7 H10 109.9(13)
C8 C7 H10 113.8(13)
C6 C7 H11 108.7(13)
C8 C7 H11 107.2(13)
H10 C7 H11 113(2)
C10 C8 C7 114.6(2)
C10 C8 C9 111.4(2)
C7 C8 C9 105.3(2)
C10 C8 H12 102.3(15)
C7 C8 H12 112.5(15)
C9 C8 H12 110.8(15)
C1 C9 C8 104.6(2)
C1 C9 H13 111.1(16)
C8 C9 H13 109.6(18)
C1 C9 H14 110.8(16)
C8 C9 H14 108.5(16)
H13 C9 H14 112(2)
C8 C10 S1 109.9(2)
C8 C10 H15 109.0(14)
S1 C10 H15 108.2(15)
C8 C10 H16 111.0(14)
S1 C10 H16 103.8(15)
H15 C10 H16 115(2)
C16 C11 C12 118.3(3)
C16 C11 S1 125.4(2)
C12 C11 S1 116.3(2)
C13 C12 C11 120.2(4)
C13 C12 H17 124.4(16)
C11 C12 H17 115.4(16)
C14 C13 C12 120.4(4)
C14 C13 H18 119(2)
C12 C13 H18 121(2)
C13 C14 C15 120.0(4)
C13 C14 H19 118(2)
C15 C14 H19 122(2)
C14 C15 C16 120.0(4)
C14 C15 H20 117.7(19)
C16 C15 H20 122.4(19)
C15 C16 C11 121.1(4)
C15 C16 H21 118.5(17)
C11 C16 H21 120.3(17)

loop_
_geom_bond_atom_site_label_1
_geom_bond_atom_site_label_2
_geom_bond_distance
S1 C11 1.749(3)
S1 C10 1.808(3)
O1 C1 1.457(3)
O1 H22 0.88(2)
C1 C6 1.512(3)
C1 C9 1.513(4)
C1 C2 1.513(4)
C2 C3 1.529(4)
C2 H1 0.89(3)
C2 H2 0.92(2)
C3 C4 1.517(4)
C3 H3 1.05(3)
C3 H4 1.00(3)
C4 C5 1.526(4)
C4 H5 0.94(3)
C4 H6 1.10(3)
C5 C6 1.512(4)
C5 H7 0.95(3)
C5 H8 0.89(3)
C6 C7 1.517(4)
C6 H9 0.90(2)
C7 C8 1.539(4)
C7 H10 1.03(2)
C7 H11 0.95(2)
C8 C10 1.514(4)
C8 C9 1.555(4)
C8 H12 0.93(2)
C9 H13 0.93(3)
C9 H14 0.95(3)
C10 H15 0.96(2)
C10 H16 1.03(3)
C11 C16 1.384(4)
C11 C12 1.390(4)
C12 C13 1.378(5)
C12 H17 0.94(3)
C13 C14 1.367(6)
C13 H18 0.96(4)
C14 C15 1.369(5)
C14 H19 1.01(3)
C15 C16 1.371(4)
C15 H20 0.99(3)
C16 H21 0.95(3)

loop_
_geom_torsion_atom_site_label_1
_geom_torsion_atom_site_label_2
_geom_torsion_atom_site_label_3
_geom_torsion_atom_site_label_4
_geom_torsion
O1 C1 C2 C3 -65.5(3)
C6 C1 C2 C3 53.5(3)
C9 C1 C2 C3 172.0(3)
C1 C2 C3 C4 -53.1(4)
C2 C3 C4 C5 54.5(4)
C3 C4 C5 C6 -54.6(4)
C4 C5 C6 C1 55.0(3)
C4 C5 C6 C7 176.4(2)
O1 C1 C6 C5 64.7(3)
C9 C1 C6 C5 177.3(2)
C2 C1 C6 C5 -55.7(3)
O1 C1 C6 C7 -66.6(3)
C9 C1 C6 C7 46.0(3)
C2 C1 C6 C7 173.0(2)
C5 C6 C7 C8 -164.0(3)
C1 C6 C7 C8 -38.0(3)
C6 C7 C8 C10 138.6(2)
C6 C7 C8 C9 15.8(3)
O1 C1 C9 C8 77.0(3)
C6 C1 C9 C8 -35.6(3)
C2 C1 C9 C8 -159.2(2)
C10 C8 C9 C1 -112.6(3)
C7 C8 C9 C1 12.2(3)
C7 C8 C10 S1 58.7(3)
C9 C8 C10 S1 178.2(2)
C11 S1 C10 C8 166.8(2)
C10 S1 C11 C16 3.4(3)
C10 S1 C11 C12 -176.6(2)
C16 C11 C12 C13 0.2(4)
S1 C11 C12 C13 -179.8(3)
C11 C12 C13 C14 -0.7(5)
C12 C13 C14 C15 0.8(6)
C13 C14 C15 C16 -0.3(6)
C14 C15 C16 C11 -0.2(5)
C12 C11 C16 C15 0.2(5)
S1 C11 C16 C15 -179.8(2)
